data_4119651
loop_
_publ_author_name
'Han-Yuan Gong'
'Brett M. Rambo'
'Vincent M. Lynch'
'Karin M. Keller'
'Jonathan L. Sessler'

_publ_contact_author_address
;
Department of Chemistry & Biochemistry, 
1 University Station A5300,
University of Texas at Austin, Austin, Texas, 78712-0165, USA;
College of Chemistry, Beijing Normal University, Beijing, 100875 (P. R. China); 
Department of Chemistry, Yonsei University, Seoul, 120-749, Korea;
;
_publ_contact_author_email
;
hyg2070@iccas.ac.cn; sessler@mail.utexas.edu
;
_publ_contact_author_name
;
Han-Yuan Gong and Jonathan L. Sessler
;
_publ_section_title
;
 "Texas-Sized" Molecular Boxes: Building Blocks for the Construction of
 Anion-Induced Supramolecular Species via Self-Assembly
;
_journal_name_full 'Journal of the American Chemical Society'
_journal_page_first 6330
_journal_page_last 6337
_journal_paper_doi 10.1021/ja401893w
_journal_volume 135
_journal_year 2013
_chemical_formula_moiety 'C36 H32 N12 4+, 4 P F6 1-, C2 H3 N'
_chemical_formula_sum 'C38 H35 F24 N13 P4'
_chemical_formula_weight 1253.67
_chemical_name_common
;
cyclo[2](2,6-di(1H-imidazol-1-yl)pyridine)[2](2,6-dimethylenepyridinyl)
_ 4PF6_ CH3CN
;
_chemical_name_systematic
;
 ?
;
_space_group_IT_number 14
_symmetry_cell_setting monoclinic
_symmetry_space_group_name_Hall '-P 2yn'
_symmetry_space_group_name_H-M 'P 1 21/n 1'
_atom_sites_solution_hydrogens geom
_atom_sites_solution_primary direct
_atom_sites_solution_secondary difmap
_audit_creation_method SHELXL-97
_cell_angle_alpha 90.00
_cell_angle_beta 93.936(1)
_cell_angle_gamma 90.00
_cell_formula_units_Z 2
_cell_length_a 11.1850(2)
_cell_length_b 9.3680(2)
_cell_length_c 22.8280(5)
_cell_measurement_reflns_used 5421
_cell_measurement_temperature 153(2)
_cell_measurement_theta_max 27.5
_cell_measurement_theta_min 1.0
_cell_volume 2386.30(8)
_computing_cell_refinement 'Collect software, Nonius B.V. 1998'
_computing_data_collection 'Collect software, Nonius B.V. 1998'
_computing_data_reduction
;
DENZO and Scalepack (Otwinoski and Minor, 1997)
;
_computing_molecular_graphics 'XP SHELXTL/PC, Siemens Analytical'
_computing_structure_refinement 'XL SHELXTL/PC, Siemens Analytical'
_computing_structure_solution
;

SIR97 - Altomare A., Burla M.C., Camalli M., Cascarano G.L., Giacovazzo C., 
Guagliardi A., Moliterni A.G.G., Polidori G.,Spagna R.
;
_diffrn_ambient_temperature 153(2)
_diffrn_measured_fraction_theta_full 0.994
_diffrn_measured_fraction_theta_max 0.994
_diffrn_measurement_device_type 'Nonius Kappa CCD'
_diffrn_measurement_method \w-scans
_diffrn_radiation_monochromator graphite
_diffrn_radiation_source 'fine-focus sealed tube'
_diffrn_radiation_type MoK\a
_diffrn_radiation_wavelength 0.71070
_diffrn_reflns_av_R_equivalents 0.0338
_diffrn_reflns_av_sigmaI/netI 0.0819
_diffrn_reflns_limit_h_max 14
_diffrn_reflns_limit_h_min -14
_diffrn_reflns_limit_k_max 12
_diffrn_reflns_limit_k_min -9
_diffrn_reflns_limit_l_max 29
_diffrn_reflns_limit_l_min -29
_diffrn_reflns_number 8954
_diffrn_reflns_theta_full 27.49
_diffrn_reflns_theta_max 27.49
_diffrn_reflns_theta_min 1.79
_exptl_absorpt_coefficient_mu 0.301
_exptl_absorpt_correction_type none
_exptl_crystal_colour colorless
_exptl_crystal_density_diffrn 1.745
_exptl_crystal_description prisms
_exptl_crystal_F_000 1260
_exptl_crystal_size_max 0.20
_exptl_crystal_size_mid 0.15
_exptl_crystal_size_min 0.12
_refine_diff_density_max 0.642
_refine_diff_density_min -0.360
_refine_diff_density_rms 0.081
_refine_ls_extinction_method none
_refine_ls_goodness_of_fit_ref 1.054
_refine_ls_hydrogen_treatment constr
_refine_ls_matrix_type full
_refine_ls_number_parameters 371
_refine_ls_number_reflns 5447
_refine_ls_number_restraints 432
_refine_ls_restrained_S_all 1.122
_refine_ls_R_factor_all 0.1231
_refine_ls_R_factor_gt 0.0586
_refine_ls_shift/su_max 0.014
_refine_ls_shift/su_mean 0.001
_refine_ls_structure_factor_coef Fsqd
_refine_ls_weighting_details 'calc w=1/[\s^2^(Fo^2^)+(0.0869P)^2^+0.2014P] where P=(Fo^2^+2Fc^2^)/3'
_refine_ls_weighting_scheme calc
_refine_ls_wR_factor_gt 0.1502
_refine_ls_wR_factor_ref 0.1694
_reflns_number_gt 3009
_reflns_number_total 5447
_reflns_threshold_expression >2sigma(I)
_cod_data_source_file ja401893w_si_005.cif
_cod_data_source_block macrocycle4a
_cod_database_code 4119651

loop_
_symmetry_equiv_pos_as_xyz
'x, y, z'
'-x+1/2, y+1/2, -z+1/2'
'-x, -y, -z'
'x-1/2, -y-1/2, z-1/2'

loop_
_atom_site_label
_atom_site_type_symbol
_atom_site_fract_x
_atom_site_fract_y
_atom_site_fract_z
_atom_site_U_iso_or_equiv
_atom_site_adp_type
_atom_site_occupancy
_atom_site_symmetry_multiplicity
_atom_site_calc_flag
_atom_site_refinement_flags
_atom_site_disorder_assembly
_atom_site_disorder_group
P1 P 0.6614(2) -0.0043(2) 0.35180(11) 0.0391(6) Uani 0.73 1 d PDU A 1
F1 F 0.6689(3) -0.1583(3) 0.32174(17) 0.0628(11) Uani 0.73 1 d PDU A 1
F2 F 0.7365(4) 0.0604(5) 0.30094(19) 0.0476(16) Uani 0.73 1 d PDU A 1
F3 F 0.6529(4) 0.1519(3) 0.37926(15) 0.0687(11) Uani 0.73 1 d PDU A 1
F4 F 0.5870(3) -0.0686(4) 0.40187(16) 0.0691(12) Uani 0.73 1 d PDU A 1
F5 F 0.7837(4) -0.0357(5) 0.3894(2) 0.0829(15) Uani 0.73 1 d PDU A 1
F6 F 0.5409(3) 0.0263(4) 0.31326(16) 0.0663(10) Uani 0.73 1 d PDU A 1
P1A P 0.6868(6) 0.0160(8) 0.3630(3) 0.044(2) Uiso 0.27 1 d PDU B 2
F1A F 0.7433(11) 0.0663(14) 0.3044(4) 0.051(4) Uiso 0.27 1 d PDU B 2
F2A F 0.5672(7) 0.1010(10) 0.3445(4) 0.073(3) Uiso 0.27 1 d PDU B 2
F3A F 0.6310(9) -0.0344(11) 0.4216(3) 0.073(4) Uiso 0.27 1 d PDU B 2
F4A F 0.8057(8) -0.0708(12) 0.3815(6) 0.074(4) Uiso 0.27 1 d PDU B 2
F5A F 0.7406(10) 0.1530(9) 0.3960(5) 0.114(4) Uiso 0.27 1 d PDU B 2
F6A F 0.6333(10) -0.1219(10) 0.3295(5) 0.087(4) Uiso 0.27 1 d PDU B 2
P2 P 0.77782(8) 0.37589(10) 0.58587(4) 0.0300(3) Uani 1 1 d . . .
F7 F 0.6890(2) 0.2728(2) 0.61762(10) 0.0537(6) Uani 1 1 d . . .
F8 F 0.67658(17) 0.4955(2) 0.58159(9) 0.0398(5) Uani 1 1 d . . .
F9 F 0.86680(19) 0.4796(3) 0.55461(10) 0.0546(6) Uani 1 1 d . . .
F10 F 0.8794(2) 0.2558(2) 0.59075(10) 0.0547(7) Uani 1 1 d . . .
F11 F 0.82638(19) 0.4356(2) 0.64873(9) 0.0458(6) Uani 1 1 d . . .
F12 F 0.7295(2) 0.3152(3) 0.52375(9) 0.0535(6) Uani 1 1 d . . .
N1 N 0.2749(2) 0.2154(3) 0.33356(11) 0.0254(6) Uani 1 1 d . . .
N2 N 0.3349(2) 0.1742(3) 0.46303(11) 0.0262(6) Uani 1 1 d . . .
N3 N 0.3243(2) 0.3266(3) 0.53305(11) 0.0226(6) Uani 1 1 d . . .
N4 N 0.3636(2) 0.4631(3) 0.61675(11) 0.0235(6) Uani 1 1 d . . .
N5 N 0.4203(2) 0.5901(3) 0.70055(11) 0.0251(6) Uani 1 1 d . . .
N6 N 0.5990(2) 0.6261(3) 0.73995(11) 0.0294(7) Uani 1 1 d . . .
C1 C 0.2096(3) 0.2739(3) 0.28890(14) 0.0271(8) Uani 1 1 d . . .
C2 C 0.0872(3) 0.2470(4) 0.27789(16) 0.0346(9) Uani 1 1 d . . .
H2 H 0.0433 0.2901 0.2454 0.042 Uiso 1 1 calc R . .
C3 C 0.0319(3) 0.1570(4) 0.31500(17) 0.0379(9) Uani 1 1 d . . .
H3 H -0.0515 0.1378 0.3092 0.046 Uiso 1 1 calc R . .
C4 C 0.0997(3) 0.0948(4) 0.36100(15) 0.0329(8) Uani 1 1 d . . .
H4 H 0.0640 0.0309 0.3870 0.039 Uiso 1 1 calc R . .
C5 C 0.2194(3) 0.1266(3) 0.36867(14) 0.0256(8) Uani 1 1 d . . .
C6 C 0.2990(3) 0.0638(4) 0.41851(15) 0.0328(8) Uani 1 1 d . . .
H6A H 0.2557 -0.0140 0.4374 0.039 Uiso 1 1 calc R . .
H6B H 0.3716 0.0225 0.4027 0.039 Uiso 1 1 calc R . .
C7 C 0.2611(3) 0.2348(3) 0.49835(13) 0.0272(8) Uani 1 1 d . . .
H7 H 0.1776 0.2164 0.4990 0.033 Uiso 1 1 calc R . .
C8 C 0.4430(3) 0.3213(4) 0.51888(13) 0.0262(8) Uani 1 1 d . . .
H8 H 0.5079 0.3747 0.5368 0.031 Uiso 1 1 calc R . .
C9 C 0.4489(3) 0.2271(4) 0.47528(14) 0.0271(8) Uani 1 1 d . . .
H9 H 0.5187 0.2013 0.4562 0.033 Uiso 1 1 calc R . .
C10 C 0.2788(3) 0.4097(3) 0.57940(13) 0.0256(8) Uani 1 1 d . . .
C11 C 0.1572(3) 0.4293(4) 0.58351(15) 0.0375(9) Uani 1 1 d . . .
H11 H 0.1002 0.3910 0.5550 0.045 Uiso 1 1 calc R . .
C12 C 0.1223(3) 0.5065(4) 0.63050(16) 0.0416(10) Uani 1 1 d . . .
H12 H 0.0397 0.5223 0.6352 0.050 Uiso 1 1 calc R . .
C13 C 0.2077(3) 0.5609(4) 0.67077(15) 0.0363(9) Uani 1 1 d . . .
H13 H 0.1859 0.6135 0.7040 0.044 Uiso 1 1 calc R . .
C14 C 0.3251(3) 0.5361(3) 0.66096(13) 0.0269(8) Uani 1 1 d . . .
C15 C 0.5365(3) 0.5654(4) 0.69546(14) 0.0288(8) Uani 1 1 d . . .
H15 H 0.5691 0.5127 0.6648 0.035 Uiso 1 1 calc R . .
C16 C 0.5195(3) 0.6954(4) 0.77468(15) 0.0333(8) Uani 1 1 d . . .
H16 H 0.5401 0.7491 0.8092 0.040 Uiso 1 1 calc R . .
C17 C 0.4090(3) 0.6725(4) 0.75070(14) 0.0307(8) Uani 1 1 d . . .
H17 H 0.3364 0.7061 0.7651 0.037 Uiso 1 1 calc R . .
C18 C 0.7287(3) 0.6232(4) 0.74981(15) 0.0324(8) Uani 1 1 d . . .
H18A H 0.7576 0.5254 0.7425 0.039 Uiso 1 1 calc R . .
H18B H 0.7508 0.6469 0.7914 0.039 Uiso 1 1 calc R . .

loop_
_atom_site_aniso_label
_atom_site_aniso_U_11
_atom_site_aniso_U_22
_atom_site_aniso_U_33
_atom_site_aniso_U_23
_atom_site_aniso_U_13
_atom_site_aniso_U_12
P1 0.0397(11) 0.0364(11) 0.0435(11) 0.0144(10) 0.0194(10) 0.0111(10)
F1 0.061(2) 0.0383(19) 0.093(3) 0.0005(18) 0.036(2) -0.0024(18)
F2 0.044(2) 0.054(2) 0.047(2) 0.0151(16) 0.0203(15) -0.0021(15)
F3 0.109(3) 0.0420(18) 0.060(2) -0.0101(16) 0.047(2) 0.0094(19)
F4 0.071(3) 0.066(2) 0.075(3) 0.041(2) 0.045(2) 0.020(2)
F5 0.066(3) 0.116(4) 0.066(3) 0.034(3) -0.005(2) 0.024(3)
F6 0.0370(19) 0.072(2) 0.089(3) 0.024(2) 0.0015(18) -0.0067(17)
P2 0.0296(5) 0.0334(5) 0.0258(5) 0.0006(4) -0.0072(4) 0.0035(4)
F7 0.0622(16) 0.0429(13) 0.0553(15) 0.0145(11) 0.0000(12) -0.0112(11)
F8 0.0329(12) 0.0410(12) 0.0441(12) 0.0066(10) -0.0066(10) 0.0094(9)
F9 0.0332(12) 0.0755(16) 0.0547(14) 0.0193(13) 0.0009(11) -0.0088(12)
F10 0.0597(16) 0.0545(14) 0.0475(14) -0.0120(12) -0.0132(12) 0.0292(12)
F11 0.0532(14) 0.0462(13) 0.0354(12) -0.0102(10) -0.0166(10) 0.0118(11)
F12 0.0533(15) 0.0720(16) 0.0327(12) -0.0140(11) -0.0156(10) 0.0055(13)
N1 0.0288(16) 0.0278(15) 0.0187(14) -0.0043(12) -0.0053(12) -0.0010(12)
N2 0.0350(17) 0.0263(14) 0.0169(14) -0.0004(12) -0.0004(12) -0.0035(13)
N3 0.0221(15) 0.0282(15) 0.0168(13) -0.0013(12) -0.0040(11) -0.0045(12)
N4 0.0285(16) 0.0249(14) 0.0167(13) -0.0008(12) -0.0008(12) -0.0047(12)
N5 0.0286(17) 0.0293(15) 0.0166(13) -0.0010(12) -0.0032(12) -0.0078(12)
N6 0.0315(17) 0.0332(15) 0.0222(14) -0.0010(13) -0.0080(13) -0.0075(13)
C1 0.030(2) 0.0250(17) 0.0260(18) -0.0071(14) -0.0032(15) 0.0005(15)
C2 0.034(2) 0.032(2) 0.035(2) -0.0078(17) -0.0121(17) 0.0030(16)
C3 0.022(2) 0.041(2) 0.050(2) -0.0123(19) -0.0014(17) -0.0054(17)
C4 0.033(2) 0.035(2) 0.0316(19) -0.0039(16) 0.0070(16) -0.0074(16)
C5 0.033(2) 0.0221(16) 0.0216(17) -0.0085(14) 0.0000(15) -0.0020(14)
C6 0.041(2) 0.0265(18) 0.0311(19) -0.0034(15) 0.0014(16) -0.0040(16)
C7 0.0262(19) 0.0321(19) 0.0229(18) -0.0027(15) -0.0003(15) -0.0021(15)
C8 0.0220(19) 0.0344(19) 0.0219(17) 0.0021(15) -0.0015(14) -0.0052(15)
C9 0.0237(19) 0.0314(18) 0.0262(18) 0.0047(15) 0.0010(15) 0.0001(15)
C10 0.0281(19) 0.0303(18) 0.0184(16) 0.0018(14) 0.0018(14) -0.0038(15)
C11 0.027(2) 0.056(2) 0.0291(19) -0.0072(18) -0.0026(16) -0.0052(18)
C12 0.024(2) 0.063(3) 0.037(2) -0.015(2) 0.0009(17) -0.0011(18)
C13 0.033(2) 0.047(2) 0.0288(19) -0.0111(17) 0.0035(16) 0.0003(18)
C14 0.035(2) 0.0270(18) 0.0175(16) 0.0010(14) -0.0027(15) -0.0044(15)
C15 0.033(2) 0.0340(19) 0.0188(17) -0.0007(15) -0.0002(15) -0.0052(16)
C16 0.043(2) 0.0314(19) 0.0245(18) -0.0076(16) -0.0024(17) -0.0072(17)
C17 0.037(2) 0.0284(18) 0.0263(18) -0.0042(15) 0.0024(16) -0.0030(16)
C18 0.038(2) 0.0333(19) 0.0247(18) -0.0019(15) -0.0100(16) -0.0017(16)

loop_
_atom_type_symbol
_atom_type_description
_atom_type_scat_dispersion_real
_atom_type_scat_dispersion_imag
_atom_type_scat_source
C C 0.0033 0.0016 'International Tables Vol C Tables 4.2.6.8 and 6.1.1.4'
H H 0.0000 0.0000 'International Tables Vol C Tables 4.2.6.8 and 6.1.1.4'
N N 0.0061 0.0033 'International Tables Vol C Tables 4.2.6.8 and 6.1.1.4'
P P 0.1023 0.0942 'International Tables Vol C Tables 4.2.6.8 and 6.1.1.4'
F F 0.0171 0.0103 'International Tables Vol C Tables 4.2.6.8 and 6.1.1.4'

loop_
_geom_angle_atom_site_label_1
_geom_angle_atom_site_label_2
_geom_angle_atom_site_label_3
_geom_angle
_geom_angle_site_symmetry_1
_geom_angle_site_symmetry_3
F4 P1 F6 90.0(2) . .
F4 P1 F5 90.9(2) . .
F6 P1 F5 178.9(3) . .
F4 P1 F3 91.0(2) . .
F6 P1 F3 88.9(2) . .
F5 P1 F3 91.7(3) . .
F4 P1 F2 179.8(4) . .
F6 P1 F2 89.8(2) . .
F5 P1 F2 89.2(2) . .
F3 P1 F2 89.2(2) . .
F4 P1 F1 90.7(2) . .
F6 P1 F1 89.6(2) . .
F5 P1 F1 89.8(2) . .
F3 P1 F1 177.8(2) . .
F2 P1 F1 89.1(2) . .
F3A P1A F5A 89.9(4) . .
F3A P1A F2A 90.1(4) . .
F5A P1A F2A 90.4(4) . .
F3A P1A F4A 89.7(4) . .
F5A P1A F4A 90.2(4) . .
F2A P1A F4A 179.4(5) . .
F3A P1A F1A 179.7(5) . .
F5A P1A F1A 90.0(4) . .
F2A P1A F1A 90.2(4) . .
F4A P1A F1A 90.0(4) . .
F3A P1A F6A 90.4(4) . .
F5A P1A F6A 179.6(5) . .
F2A P1A F6A 89.8(4) . .
F4A P1A F6A 89.6(4) . .
F1A P1A F6A 89.7(4) . .
F12 P2 F8 90.00(12) . .
F12 P2 F9 90.19(13) . .
F8 P2 F9 90.39(13) . .
F12 P2 F7 90.26(13) . .
F8 P2 F7 89.50(12) . .
F9 P2 F7 179.54(14) . .
F12 P2 F10 90.41(12) . .
F8 P2 F10 179.52(13) . .
F9 P2 F10 89.86(13) . .
F7 P2 F10 90.25(14) . .
F12 P2 F11 179.46(14) . .
F8 P2 F11 90.30(11) . .
F9 P2 F11 90.26(13) . .
F7 P2 F11 89.30(13) . .
F10 P2 F11 89.29(11) . .
C1 N1 C5 117.6(3) . .
C7 N2 C9 109.2(3) . .
C7 N2 C6 124.5(3) . .
C9 N2 C6 126.2(3) . .
C7 N3 C8 108.3(3) . .
C7 N3 C10 125.9(3) . .
C8 N3 C10 125.8(3) . .
C14 N4 C10 115.5(3) . .
C15 N5 C17 108.2(3) . .
C15 N5 C14 124.6(3) . .
C17 N5 C14 127.2(3) . .
C15 N6 C16 108.3(3) . .
C15 N6 C18 125.5(3) . .
C16 N6 C18 126.2(3) . .
N1 C1 C2 122.9(3) . .
N1 C1 C18 117.7(3) . 3_666
C2 C1 C18 119.5(3) . 3_666
C3 C2 C1 118.5(3) . .
C3 C2 H2 120.7 . .
C1 C2 H2 120.7 . .
C2 C3 C4 118.7(3) . .
C2 C3 H3 120.6 . .
C4 C3 H3 120.6 . .
C5 C4 C3 119.1(3) . .
C5 C4 H4 120.5 . .
C3 C4 H4 120.5 . .
N1 C5 C4 123.2(3) . .
N1 C5 C6 114.8(3) . .
C4 C5 C6 122.0(3) . .
N2 C6 C5 111.1(3) . .
N2 C6 H6A 109.4 . .
C5 C6 H6A 109.4 . .
N2 C6 H6B 109.4 . .
C5 C6 H6B 109.4 . .
H6A C6 H6B 108.0 . .
N2 C7 N3 108.1(3) . .
N2 C7 H7 125.9 . .
N3 C7 H7 125.9 . .
C9 C8 N3 107.1(3) . .
C9 C8 H8 126.5 . .
N3 C8 H8 126.5 . .
C8 C9 N2 107.2(3) . .
C8 C9 H9 126.4 . .
N2 C9 H9 126.4 . .
N4 C10 C11 124.7(3) . .
N4 C10 N3 113.8(3) . .
C11 C10 N3 121.5(3) . .
C12 C11 C10 117.2(3) . .
C12 C11 H11 121.4 . .
C10 C11 H11 121.4 . .
C11 C12 C13 119.7(3) . .
C11 C12 H12 120.1 . .
C13 C12 H12 120.1 . .
C14 C13 C12 117.2(3) . .
C14 C13 H13 121.4 . .
C12 C13 H13 121.4 . .
N4 C14 C13 125.7(3) . .
N4 C14 N5 113.4(3) . .
C13 C14 N5 121.0(3) . .
N6 C15 N5 109.0(3) . .
N6 C15 H15 125.5 . .
N5 C15 H15 125.5 . .
C17 C16 N6 107.6(3) . .
C17 C16 H16 126.2 . .
N6 C16 H16 126.2 . .
C16 C17 N5 107.0(3) . .
C16 C17 H17 126.5 . .
N5 C17 H17 126.5 . .
N6 C18 C1 112.9(3) . 3_666
N6 C18 H18A 109.0 . .
C1 C18 H18A 109.0 3_666 .
N6 C18 H18B 109.0 . .
C1 C18 H18B 109.0 3_666 .
H18A C18 H18B 107.8 . .

loop_
_geom_bond_atom_site_label_1
_geom_bond_atom_site_label_2
_geom_bond_distance
_geom_bond_site_symmetry_2
P1 F4 1.579(3) .
P1 F6 1.584(4) .
P1 F5 1.591(4) .
P1 F3 1.598(3) .
P1 F2 1.598(3) .
P1 F1 1.602(4) .
P1A F3A 1.586(6) .
P1A F5A 1.586(6) .
P1A F2A 1.588(6) .
P1A F4A 1.591(6) .
P1A F1A 1.591(6) .
P1A F6A 1.596(6) .
P2 F12 1.588(2) .
P2 F8 1.591(2) .
P2 F9 1.594(2) .
P2 F7 1.595(2) .
P2 F10 1.598(2) .
P2 F11 1.600(2) .
N1 C1 1.330(4) .
N1 C5 1.336(4) .
N2 C7 1.321(4) .
N2 C9 1.379(4) .
N2 C6 1.486(4) .
N3 C7 1.338(4) .
N3 C8 1.390(4) .
N3 C10 1.434(4) .
N4 C14 1.316(4) .
N4 C10 1.329(4) .
N5 C15 1.333(4) .
N5 C17 1.394(4) .
N5 C14 1.440(4) .
N6 C15 1.322(4) .
N6 C16 1.392(4) .
N6 C18 1.453(4) .
C1 C2 1.398(5) .
C1 C18 1.506(5) 3_666
C2 C3 1.373(5) .
C2 H2 0.9500 .
C3 C4 1.382(5) .
C3 H3 0.9500 .
C4 C5 1.371(5) .
C4 H4 0.9500 .
C5 C6 1.515(5) .
C6 H6A 0.9900 .
C6 H6B 0.9900 .
C7 H7 0.9500 .
C8 C9 1.335(4) .
C8 H8 0.9500 .
C9 H9 0.9500 .
C10 C11 1.381(5) .
C11 C12 1.372(5) .
C11 H11 0.9500 .
C12 C13 1.377(5) .
C12 H12 0.9500 .
C13 C14 1.367(5) .
C13 H13 0.9500 .
C15 H15 0.9500 .
C16 C17 1.334(5) .
C16 H16 0.9500 .
C17 H17 0.9500 .
C18 C1 1.506(5) 3_666
C18 H18A 0.9900 .
C18 H18B 0.9900 .

loop_
_geom_torsion_atom_site_label_1
_geom_torsion_atom_site_label_2
_geom_torsion_atom_site_label_3
_geom_torsion_atom_site_label_4
_geom_torsion
_geom_torsion_site_symmetry_1
_geom_torsion_site_symmetry_4
C5 N1 C1 C2 0.5(5) . .
C5 N1 C1 C18 178.5(3) . 3_666
N1 C1 C2 C3 0.4(5) . .
C18 C1 C2 C3 -177.6(3) 3_666 .
C1 C2 C3 C4 -1.1(5) . .
C2 C3 C4 C5 1.0(5) . .
C1 N1 C5 C4 -0.6(5) . .
C1 N1 C5 C6 179.9(3) . .
C3 C4 C5 N1 -0.1(5) . .
C3 C4 C5 C6 179.3(3) . .
C7 N2 C6 C5 69.3(4) . .
C9 N2 C6 C5 -112.4(3) . .
N1 C5 C6 N2 70.1(4) . .
C4 C5 C6 N2 -109.4(3) . .
C9 N2 C7 N3 0.4(4) . .
C6 N2 C7 N3 178.9(3) . .
C8 N3 C7 N2 -0.6(3) . .
C10 N3 C7 N2 -177.1(3) . .
C7 N3 C8 C9 0.7(3) . .
C10 N3 C8 C9 177.1(3) . .
N3 C8 C9 N2 -0.4(3) . .
C7 N2 C9 C8 0.0(4) . .
C6 N2 C9 C8 -178.5(3) . .
C14 N4 C10 C11 1.8(5) . .
C14 N4 C10 N3 -177.9(3) . .
C7 N3 C10 N4 163.3(3) . .
C8 N3 C10 N4 -12.5(4) . .
C7 N3 C10 C11 -16.4(5) . .
C8 N3 C10 C11 167.8(3) . .
N4 C10 C11 C12 -1.8(5) . .
N3 C10 C11 C12 177.9(3) . .
C10 C11 C12 C13 0.3(6) . .
C11 C12 C13 C14 0.9(6) . .
C10 N4 C14 C13 -0.4(5) . .
C10 N4 C14 N5 179.2(3) . .
C12 C13 C14 N4 -0.9(6) . .
C12 C13 C14 N5 179.5(3) . .
C15 N5 C14 N4 -2.7(4) . .
C17 N5 C14 N4 179.0(3) . .
C15 N5 C14 C13 177.0(3) . .
C17 N5 C14 C13 -1.4(5) . .
C16 N6 C15 N5 -1.2(4) . .
C18 N6 C15 N5 -179.9(3) . .
C17 N5 C15 N6 0.8(4) . .
C14 N5 C15 N6 -177.9(3) . .
C15 N6 C16 C17 1.1(4) . .
C18 N6 C16 C17 179.8(3) . .
N6 C16 C17 N5 -0.6(4) . .
C15 N5 C17 C16 -0.1(4) . .
C14 N5 C17 C16 178.5(3) . .
C15 N6 C18 C1 77.5(4) . 3_666
C16 N6 C18 C1 -101.0(4) . 3_666
